data_4082853
loop_
_publ_author_name
'Klitzke, Joice S.'
'Roisnel, Thierry'
'Kirillov, Evgeny'
'Casagrande, Osvaldo de L.'
'Carpentier, Jean-Fran\,cois'

_publ_section_title
;
 DiscreteO-Lactate and \b-Alkoxybutyrate Aluminum
 Pyridine--Bis(naphtholate) Complexes: Models for Mechanistic
 Investigations in the Ring-Opening Polymerization of Lactides and
 \b-Lactones
;
_journal_issue 20
_journal_name_full Organometallics
_journal_page_first 5693
_journal_paper_doi 10.1021/om401214q
_journal_volume 33
_journal_year 2014
_chemical_compound_source 'synthesis as described'
_chemical_formula_moiety 'C66 H52 Al N O5 Si2'
_chemical_formula_sum 'C66 H52 Al N O5 Si2'
_chemical_formula_weight 1022.25
_chemical_name_systematic
;
 ?
;
_space_group_IT_number 2
_symmetry_cell_setting triclinic
_symmetry_Int_Tables_number 2
_symmetry_space_group_name_Hall '-P 1'
_symmetry_space_group_name_H-M 'P -1'
_atom_sites_solution_hydrogens geom
_atom_sites_solution_primary direct
_atom_sites_solution_secondary difmap
_audit_conform_dict_location ftp://ftp.iucr.org/pub/cif_core.dic
_audit_conform_dict_name cif_core.dic
_audit_conform_dict_version 2.3
_audit_creation_date 2011-09-08T11:06:45-00:00
_audit_creation_method 'WinGX routine CIF_UPDATE'
_cell_angle_alpha 91.530(2)
_cell_angle_beta 96.906(2)
_cell_angle_gamma 99.4860(10)
_cell_formula_units_Z 2
_cell_length_a 12.5250(4)
_cell_length_b 14.0401(6)
_cell_length_c 18.6406(8)
_cell_measurement_reflns_used 6721
_cell_measurement_temperature 150(2)
_cell_measurement_theta_max 24.23
_cell_measurement_theta_min 2.39
_cell_measurement_wavelength 0.71073
_cell_volume 3206.1(2)
_computing_cell_refinement 'Bruker SMART (Bruker, 2002)'
_computing_data_collection 'Bruker SAINT (Bruker, 2002)'
_computing_data_reduction 'Bruker SAINT (Bruker, 2002)'
_computing_molecular_graphics 'Ortep-3 for Windows (Farrugia, 1997)'
_computing_publication_material
;
           WinGX publication routines (Farrugia, 1999),
           CRYSCAL (T. Roisnel, local program)
;
_computing_structure_refinement 'SHELXL-97 (Sheldrick, 1997)'
_computing_structure_solution 'SIR97 (Altomare et al., 1999)'
_diffrn_ambient_temperature 150(2)
_diffrn_detector 'CCD plate'
_diffrn_measured_fraction_theta_full 0.983
_diffrn_measured_fraction_theta_max 0.977
_diffrn_measurement_device_type 'APEXII, Bruker-AXS'
_diffrn_measurement_method 'CCD rotation images, thin slices'
_diffrn_radiation_monochromator graphite
_diffrn_radiation_probe x-ray
_diffrn_radiation_type MoK\a
_diffrn_radiation_wavelength 0.71073
_diffrn_reflns_av_R_equivalents 0.0589
_diffrn_reflns_av_unetI/netI 0.083
_diffrn_reflns_limit_h_max 16
_diffrn_reflns_limit_h_min -12
_diffrn_reflns_limit_k_max 16
_diffrn_reflns_limit_k_min -18
_diffrn_reflns_limit_l_max 24
_diffrn_reflns_limit_l_min -24
_diffrn_reflns_number 40484
_diffrn_reflns_theta_full 25
_diffrn_reflns_theta_max 27.5
_diffrn_reflns_theta_min 2.92
_exptl_absorpt_coefficient_mu 0.114
_exptl_absorpt_correction_T_max 0.984
_exptl_absorpt_correction_T_min 0.791
_exptl_absorpt_correction_type multi-scan
_exptl_absorpt_process_details
;
  [Sheldrick, G.M. (2002). SADABS Bruker AXS Inc., Madison, Wisconsin, USA]
;
_exptl_crystal_colour yellow
_exptl_crystal_density_diffrn 1.059
_exptl_crystal_density_method 'not measured'
_exptl_crystal_description prism
_exptl_crystal_F_000 1072
_exptl_crystal_size_max 0.27
_exptl_crystal_size_mid 0.22
_exptl_crystal_size_min 0.14
_platon_squeeze_details
;
;
_refine_diff_density_max 0.368
_refine_diff_density_min -0.324
_refine_diff_density_rms 0.078
_refine_ls_extinction_method none
_refine_ls_goodness_of_fit_ref 1.081
_refine_ls_hydrogen_treatment constr
_refine_ls_matrix_type full
_refine_ls_number_parameters 689
_refine_ls_number_reflns 14412
_refine_ls_number_restraints 0
_refine_ls_restrained_S_all 1.081
_refine_ls_R_factor_all 0.1068
_refine_ls_R_factor_gt 0.0753
_refine_ls_shift/su_max 0.001
_refine_ls_shift/su_mean 0
_refine_ls_structure_factor_coef Fsqd
_refine_ls_weighting_details 'calc w=1/[\s^2^(Fo^2^)+(0.0702P)^2^+4.8938P] where P=(Fo^2^+2Fc^2^)/3'
_refine_ls_weighting_scheme calc
_refine_ls_wR_factor_gt 0.198
_refine_ls_wR_factor_ref 0.2117
_reflns_number_gt 9624
_reflns_number_total 14412
_reflns_threshold_expression >2sigma(I)
_cod_data_source_file om401214q_si_001.cif
_cod_data_source_block complex5a
_cod_database_code 4082853

loop_
_symmetry_equiv_pos_as_xyz
'x, y, z'
'-x, -y, -z'

loop_
_atom_site_label
_atom_site_type_symbol
_atom_site_fract_x
_atom_site_fract_y
_atom_site_fract_z
_atom_site_U_iso_or_equiv
_atom_site_adp_type
_atom_site_occupancy
_atom_site_symmetry_multiplicity
_atom_site_calc_flag
_atom_site_refinement_flags
_atom_site_disorder_assembly
_atom_site_disorder_group
Al1 Al 0.35563(8) 0.25498(7) 0.76258(5) 0.0220(2) Uani 1 1 d . A .
Si1 Si 0.37205(7) 0.31200(6) 1.01690(5) 0.0238(2) Uani 1 1 d . . .
Si2 Si 0.63202(7) 0.11844(6) 0.66621(5) 0.0246(2) Uani 1 1 d . . .
O1 O 0.37531(19) 0.13565(16) 0.81460(12) 0.0282(5) Uani 1 1 d . A .
O2 O 0.22615(19) 0.20503(17) 0.72240(13) 0.0333(6) Uani 1 1 d . . .
O3 O 0.37826(18) 0.31569(15) 0.84946(11) 0.0250(5) Uani 1 1 d . . .
N5 N 0.3445(2) 0.38181(18) 0.71555(14) 0.0213(5) Uani 1 1 d . . .
O4 O 0.47483(18) 0.24448(16) 0.72180(11) 0.0252(5) Uani 1 1 d . . .
C6 C 0.3074(3) 0.4530(2) 0.75154(17) 0.0236(7) Uani 1 1 d . . .
C7 C 0.3181(3) 0.5460(2) 0.72613(18) 0.0275(7) Uani 1 1 d . . .
H7 H 0.2915 0.5952 0.7512 0.033 Uiso 1 1 calc R A .
C8 C 0.3667(3) 0.5671(2) 0.66544(19) 0.0310(8) Uani 1 1 d . . .
H8 H 0.3762 0.6311 0.6491 0.037 Uiso 1 1 calc R . .
C9 C 0.4022(3) 0.4940(2) 0.62767(19) 0.0298(7) Uani 1 1 d . . .
H9 H 0.4357 0.5077 0.5852 0.036 Uiso 1 1 calc R A .
C10 C 0.3884(3) 0.4003(2) 0.65244(16) 0.0234(7) Uani 1 1 d . . .
C11 C 0.4237(4) -0.0001(3) 0.9002(2) 0.0488(11) Uani 1 1 d . . .
H11A H 0.4844 0.0132 0.8713 0.073 Uiso 1 1 calc R . .
H11B H 0.4279 -0.0601 0.9253 0.073 Uiso 1 1 calc R . .
H11C H 0.4282 0.0535 0.9359 0.073 Uiso 1 1 calc R . .
O12 O 0.3232(2) -0.0101(2) 0.85414(18) 0.0525(8) Uani 1 1 d . A .
C13 C 0.3071(3) 0.0640(3) 0.8148(2) 0.0437(10) Uani 1 1 d . . .
C14A C 0.2097(8) 0.0395(7) 0.7485(6) 0.0458(18) Uani 0.5 1 d P A 1
H14A H 0.2397 0.0275 0.703 0.055 Uiso 0.5 1 calc PR A 1
H14B H 0.1584 -0.019 0.758 0.055 Uiso 0.5 1 calc PR A 1
C15A C 0.1502(7) 0.1277(6) 0.7422(5) 0.0356(18) Uani 0.5 1 d P A 1
H15A H 0.1234 0.1434 0.7888 0.043 Uiso 0.5 1 calc PR A 1
C16A C 0.0584(3) 0.0994(3) 0.6838(3) 0.0537(12) Uani 0.5 1 d P A 1
H16A H 0.0168 0.1525 0.6769 0.081 Uiso 0.5 1 calc PR A 1
H16B H 0.0106 0.0418 0.697 0.081 Uiso 0.5 1 calc PR A 1
H16C H 0.087 0.0852 0.6387 0.081 Uiso 0.5 1 calc PR A 1
C14B C 0.1933(8) 0.0584(7) 0.7885(5) 0.0458(18) Uani 0.5 1 d P A 2
H14C H 0.1574 0.0938 0.8226 0.055 Uiso 0.5 1 calc PR A 2
H14D H 0.1565 -0.0099 0.7838 0.055 Uiso 0.5 1 calc PR A 2
C15B C 0.1856(6) 0.1039(5) 0.7142(5) 0.0296(16) Uani 0.5 1 d P A 2
H15B H 0.2244 0.0712 0.6795 0.036 Uiso 0.5 1 calc PR A 2
C16B C 0.0584(3) 0.0994(3) 0.6838(3) 0.0537(12) Uani 0.5 1 d P A 2
H16D H 0.0525 0.1284 0.6365 0.081 Uiso 0.5 1 calc PR A 2
H16E H 0.0238 0.1352 0.7177 0.081 Uiso 0.5 1 calc PR A 2
H16F H 0.0217 0.0318 0.6787 0.081 Uiso 0.5 1 calc PR A 2
C20 C 0.3163(3) 0.3771(2) 0.87038(17) 0.0234(7) Uani 1 1 d . A .
C21 C 0.2656(3) 0.4343(2) 0.82119(17) 0.0236(7) Uani 1 1 d . . .
C22 C 0.1823(3) 0.4842(2) 0.84329(18) 0.0250(7) Uani 1 1 d . A .
C23 C 0.1075(3) 0.5238(2) 0.7938(2) 0.0318(8) Uani 1 1 d . . .
H23 H 0.1133 0.5199 0.7435 0.038 Uiso 1 1 calc R A .
C24 C 0.0274(3) 0.5673(3) 0.8176(2) 0.0368(9) Uani 1 1 d . A .
H24 H -0.0233 0.5911 0.7834 0.044 Uiso 1 1 calc R . .
C25 C 0.0190(3) 0.5772(3) 0.8917(2) 0.0390(9) Uani 1 1 d . . .
H25 H -0.0351 0.6098 0.9077 0.047 Uiso 1 1 calc R A .
C26 C 0.0894(3) 0.5397(3) 0.9410(2) 0.0349(8) Uani 1 1 d . A .
H26 H 0.0845 0.5474 0.9912 0.042 Uiso 1 1 calc R . .
C27 C 0.1696(3) 0.4895(2) 0.91759(19) 0.0276(7) Uani 1 1 d . . .
C28 C 0.2361(3) 0.4434(2) 0.96727(18) 0.0271(7) Uani 1 1 d . A .
H28 H 0.2321 0.4528 1.0175 0.033 Uiso 1 1 calc R . .
C29 C 0.3063(3) 0.3855(2) 0.94624(17) 0.0240(7) Uani 1 1 d . . .
C30 C 0.4810(2) 0.2568(2) 0.65102(16) 0.0217(6) Uani 1 1 d . A .
C31 C 0.4277(2) 0.3230(2) 0.61353(17) 0.0229(7) Uani 1 1 d . . .
C32 C 0.4180(3) 0.3197(2) 0.53528(17) 0.0252(7) Uani 1 1 d . A .
C33 C 0.3443(3) 0.3668(2) 0.49102(19) 0.0306(8) Uani 1 1 d . . .
H33 H 0.3018 0.4066 0.513 0.037 Uiso 1 1 calc R A .
C34 C 0.3335(3) 0.3557(3) 0.41679(19) 0.0355(8) Uani 1 1 d . A .
H34 H 0.2826 0.3869 0.3883 0.043 Uiso 1 1 calc R . .
C35 C 0.3967(3) 0.2987(3) 0.38252(18) 0.0315(8) Uani 1 1 d . . .
H35 H 0.39 0.2927 0.3312 0.038 Uiso 1 1 calc R A .
C36 C 0.4671(3) 0.2527(2) 0.42320(17) 0.0286(7) Uani 1 1 d . A .
H36 H 0.5098 0.2143 0.4 0.034 Uiso 1 1 calc R . .
C37 C 0.4786(3) 0.2603(2) 0.50033(17) 0.0248(7) Uani 1 1 d . . .
C38 C 0.5454(3) 0.2055(2) 0.54258(17) 0.0252(7) Uani 1 1 d . A .
H38 H 0.5908 0.1702 0.519 0.03 Uiso 1 1 calc R . .
C39 C 0.5474(3) 0.2011(2) 0.61588(17) 0.0241(7) Uani 1 1 d . . .
C40 C 0.3571(3) 0.3711(2) 1.10584(17) 0.0262(7) Uani 1 1 d . . .
C41 C 0.4137(3) 0.4652(2) 1.12612(19) 0.0320(8) Uani 1 1 d . A .
H41 H 0.4629 0.4967 1.0958 0.038 Uiso 1 1 calc R . .
C42 C 0.3990(3) 0.5129(3) 1.1897(2) 0.0356(8) Uani 1 1 d . . .
H42 H 0.4382 0.5762 1.2023 0.043 Uiso 1 1 calc R A .
C43 C 0.3273(3) 0.4684(3) 1.23479(19) 0.0346(8) Uani 1 1 d . A .
H43 H 0.318 0.5008 1.2784 0.041 Uiso 1 1 calc R . .
C44 C 0.2694(3) 0.3763(3) 1.21575(18) 0.0312(8) Uani 1 1 d . . .
H44 H 0.2198 0.3458 1.2462 0.037 Uiso 1 1 calc R A .
C45 C 0.2840(3) 0.3284(2) 1.15167(17) 0.0277(7) Uani 1 1 d . A .
H45 H 0.2434 0.2657 1.139 0.033 Uiso 1 1 calc R . .
C50 C 0.2891(3) 0.1868(2) 1.01068(18) 0.0263(7) Uani 1 1 d . . .
C51 C 0.3242(3) 0.1144(3) 1.0528(2) 0.0396(9) Uani 1 1 d . A .
H51 H 0.3926 0.1285 1.0824 0.047 Uiso 1 1 calc R . .
C52 C 0.2633(3) 0.0232(3) 1.0531(2) 0.0414(9) Uani 1 1 d . . .
H52 H 0.289 -0.0234 1.0836 0.05 Uiso 1 1 calc R A .
C53 C 0.1668(3) 0.0000(3) 1.0101(2) 0.0466(10) Uani 1 1 d . A .
H53 H 0.1251 -0.0631 1.0096 0.056 Uiso 1 1 calc R . .
C54 C 0.1299(4) 0.0693(3) 0.9669(3) 0.0704(16) Uani 1 1 d . . .
H54 H 0.0625 0.0535 0.9363 0.084 Uiso 1 1 calc R A .
C55 C 0.1896(3) 0.1612(3) 0.9676(3) 0.0511(12) Uani 1 1 d . A .
H55 H 0.1621 0.2079 0.938 0.061 Uiso 1 1 calc R . .
C60 C 0.5192(3) 0.2965(2) 1.01932(18) 0.0265(7) Uani 1 1 d . . .
C61 C 0.5860(3) 0.3059(3) 1.0855(2) 0.0340(8) Uani 1 1 d . A .
H61 H 0.5602 0.3298 1.1272 0.041 Uiso 1 1 calc R . .
C62 C 0.6899(3) 0.2807(3) 1.0917(2) 0.0416(9) Uani 1 1 d . . .
H62 H 0.7341 0.2877 1.1372 0.05 Uiso 1 1 calc R A .
C63 C 0.7287(3) 0.2457(3) 1.0314(2) 0.0389(9) Uani 1 1 d . A .
H63 H 0.7993 0.2285 1.0356 0.047 Uiso 1 1 calc R . .
C64 C 0.6648(3) 0.2361(3) 0.9658(2) 0.0405(9) Uani 1 1 d . . .
H64 H 0.6917 0.2125 0.9245 0.049 Uiso 1 1 calc R A .
C65 C 0.5611(3) 0.2603(3) 0.9592(2) 0.0362(8) Uani 1 1 d . A .
H65 H 0.5176 0.2524 0.9133 0.043 Uiso 1 1 calc R . .
C70 C 0.7137(3) 0.0715(2) 0.59855(18) 0.0274(7) Uani 1 1 d . . .
C71 C 0.6794(3) -0.0178(3) 0.5607(2) 0.0378(9) Uani 1 1 d . A .
H71 H 0.615 -0.058 0.5713 0.045 Uiso 1 1 calc R . .
C72 C 0.7368(4) -0.0495(3) 0.5083(2) 0.0476(10) Uani 1 1 d . . .
H72 H 0.7125 -0.1109 0.4839 0.057 Uiso 1 1 calc R A .
C73 C 0.8298(3) 0.0091(3) 0.4919(2) 0.0444(10) Uani 1 1 d . A .
H73 H 0.8696 -0.0125 0.4562 0.053 Uiso 1 1 calc R . .
C74 C 0.8648(3) 0.0968(3) 0.5262(2) 0.0407(9) Uani 1 1 d . . .
H74 H 0.9286 0.1366 0.5142 0.049 Uiso 1 1 calc R A .
C75 C 0.8068(3) 0.1291(3) 0.5795(2) 0.0349(8) Uani 1 1 d . A .
H75 H 0.8315 0.1911 0.6029 0.042 Uiso 1 1 calc R . .
C80 C 0.5384(3) 0.0101(2) 0.69434(18) 0.0290(7) Uani 1 1 d . . .
C81 C 0.5748(3) -0.0552(3) 0.7444(2) 0.0407(9) Uani 1 1 d . A .
H81 H 0.647 -0.0411 0.7688 0.049 Uiso 1 1 calc R . .
C82 C 0.5078(4) -0.1387(3) 0.7585(2) 0.0477(11) Uani 1 1 d . . .
H82 H 0.535 -0.182 0.7916 0.057 Uiso 1 1 calc R A .
C83 C 0.4030(4) -0.1602(3) 0.7255(2) 0.0482(11) Uani 1 1 d . A .
H83 H 0.3572 -0.2177 0.7361 0.058 Uiso 1 1 calc R . .
C84 C 0.3630(4) -0.0970(3) 0.6760(3) 0.0570(12) Uani 1 1 d . . .
H84 H 0.2898 -0.1107 0.6531 0.068 Uiso 1 1 calc R A .
C85 C 0.4323(3) -0.0141(3) 0.6610(2) 0.0428(10) Uani 1 1 d . A .
H85 H 0.4057 0.0276 0.6265 0.051 Uiso 1 1 calc R . .
C90 C 0.7326(3) 0.1839(3) 0.74206(18) 0.0293(7) Uani 1 1 d . . .
C91 C 0.8171(3) 0.1387(3) 0.7740(2) 0.0408(9) Uani 1 1 d . A .
H91 H 0.8194 0.0737 0.7594 0.049 Uiso 1 1 calc R . .
C92 C 0.8975(3) 0.1868(4) 0.8265(2) 0.0505(11) Uani 1 1 d . . .
H92 H 0.9534 0.1544 0.8477 0.061 Uiso 1 1 calc R A .
C93 C 0.8965(3) 0.2805(3) 0.8478(2) 0.0465(10) Uani 1 1 d . A .
H93 H 0.9527 0.3139 0.8827 0.056 Uiso 1 1 calc R . .
C94 C 0.8136(3) 0.3260(3) 0.8182(2) 0.0443(10) Uani 1 1 d . . .
H94 H 0.8117 0.3908 0.8333 0.053 Uiso 1 1 calc R A .
C95 C 0.7330(3) 0.2777(3) 0.7667(2) 0.0361(8) Uani 1 1 d . A .
H95 H 0.6759 0.3101 0.7474 0.043 Uiso 1 1 calc R . .

loop_
_atom_site_aniso_label
_atom_site_aniso_U_11
_atom_site_aniso_U_22
_atom_site_aniso_U_33
_atom_site_aniso_U_23
_atom_site_aniso_U_13
_atom_site_aniso_U_12
Al1 0.0246(5) 0.0213(5) 0.0203(5) 0.0017(4) 0.0030(4) 0.0042(4)
Si1 0.0254(5) 0.0256(5) 0.0203(4) 0.0008(3) 0.0033(3) 0.0042(4)
Si2 0.0264(5) 0.0249(5) 0.0242(5) 0.0027(4) 0.0043(4) 0.0083(4)
O1 0.0348(13) 0.0247(12) 0.0263(12) 0.0054(9) 0.0074(10) 0.0051(10)
O2 0.0323(13) 0.0272(12) 0.0361(14) 0.0058(10) -0.0038(10) -0.0022(10)
O3 0.0317(12) 0.0233(11) 0.0217(11) 0.0014(9) 0.0035(9) 0.0097(10)
N5 0.0236(13) 0.0173(12) 0.0225(13) 0.0018(10) 0.0019(10) 0.0026(10)
O4 0.0288(12) 0.0302(12) 0.0181(11) 0.0053(9) 0.0024(9) 0.0095(10)
C6 0.0238(16) 0.0250(16) 0.0221(16) 0.0028(13) 0.0016(12) 0.0058(13)
C7 0.0322(18) 0.0235(16) 0.0294(18) 0.0013(13) 0.0091(14) 0.0084(14)
C8 0.0379(19) 0.0224(16) 0.0349(19) 0.0066(14) 0.0107(15) 0.0065(15)
C9 0.0373(19) 0.0262(17) 0.0285(18) 0.0080(14) 0.0119(15) 0.0065(15)
C10 0.0240(16) 0.0267(16) 0.0200(15) 0.0038(13) 0.0020(12) 0.0062(13)
C11 0.074(3) 0.042(2) 0.037(2) 0.0113(18) 0.009(2) 0.028(2)
O12 0.0528(18) 0.0351(15) 0.074(2) 0.0281(15) 0.0139(15) 0.0123(13)
C13 0.043(2) 0.030(2) 0.061(3) 0.0177(19) 0.0083(19) 0.0090(17)
C14A 0.043(4) 0.034(4) 0.059(6) 0.015(4) 0.004(4) -0.001(3)
C15A 0.026(4) 0.035(5) 0.045(5) 0.004(4) 0.010(4) 0.001(3)
C16A 0.036(2) 0.054(3) 0.060(3) 0.010(2) -0.010(2) -0.014(2)
C14B 0.043(4) 0.034(4) 0.059(6) 0.015(4) 0.004(4) -0.001(3)
C15B 0.024(4) 0.025(4) 0.037(4) 0.002(3) -0.005(3) 0.004(3)
C16B 0.036(2) 0.054(3) 0.060(3) 0.010(2) -0.010(2) -0.014(2)
C20 0.0242(16) 0.0224(15) 0.0237(16) 0.0024(12) 0.0053(13) 0.0024(13)
C21 0.0234(16) 0.0237(16) 0.0246(16) 0.0011(13) 0.0062(13) 0.0045(13)
C22 0.0242(16) 0.0235(16) 0.0289(17) 0.0040(13) 0.0069(13) 0.0057(13)
C23 0.0282(18) 0.0323(19) 0.036(2) 0.0064(15) 0.0060(15) 0.0067(15)
C24 0.0306(19) 0.037(2) 0.047(2) 0.0122(17) 0.0078(16) 0.0136(16)
C25 0.035(2) 0.039(2) 0.050(2) 0.0126(18) 0.0180(17) 0.0159(17)
C26 0.037(2) 0.0344(19) 0.040(2) 0.0076(16) 0.0219(16) 0.0112(16)
C27 0.0252(17) 0.0238(16) 0.0355(19) 0.0044(14) 0.0098(14) 0.0045(13)
C28 0.0331(18) 0.0276(17) 0.0228(16) 0.0035(13) 0.0102(14) 0.0063(14)
C29 0.0241(16) 0.0243(16) 0.0239(16) 0.0012(13) 0.0054(13) 0.0034(13)
C30 0.0228(15) 0.0234(15) 0.0183(15) 0.0024(12) 0.0024(12) 0.0025(12)
C31 0.0227(15) 0.0253(16) 0.0213(15) 0.0036(12) 0.0029(12) 0.0056(13)
C32 0.0280(17) 0.0237(16) 0.0232(16) 0.0039(13) 0.0023(13) 0.0025(13)
C33 0.0317(18) 0.0303(18) 0.0310(18) 0.0048(14) 0.0030(14) 0.0085(15)
C34 0.041(2) 0.040(2) 0.0269(18) 0.0078(15) 0.0011(15) 0.0130(17)
C35 0.040(2) 0.0362(19) 0.0173(16) 0.0025(14) 0.0042(14) 0.0027(16)
C36 0.040(2) 0.0285(17) 0.0178(16) -0.0005(13) 0.0088(14) 0.0048(15)
C37 0.0305(17) 0.0220(16) 0.0212(16) -0.0003(12) 0.0056(13) 0.0009(13)
C38 0.0274(17) 0.0227(16) 0.0274(17) 0.0002(13) 0.0082(13) 0.0065(13)
C39 0.0245(16) 0.0227(16) 0.0251(16) -0.0002(13) 0.0030(13) 0.0039(13)
C40 0.0287(17) 0.0263(17) 0.0250(17) 0.0026(13) 0.0067(13) 0.0060(14)
C41 0.0319(19) 0.0294(18) 0.0344(19) -0.0015(15) 0.0086(15) 0.0015(15)
C42 0.035(2) 0.0327(19) 0.037(2) -0.0044(16) 0.0009(16) 0.0028(16)
C43 0.045(2) 0.037(2) 0.0240(17) -0.0016(15) 0.0046(15) 0.0135(17)
C44 0.039(2) 0.0339(19) 0.0238(17) 0.0068(14) 0.0075(14) 0.0105(16)
C45 0.0314(18) 0.0279(17) 0.0236(16) 0.0022(13) 0.0034(13) 0.0044(14)
C50 0.0271(17) 0.0261(16) 0.0263(17) -0.0004(13) 0.0058(13) 0.0050(13)
C51 0.043(2) 0.0317(19) 0.041(2) 0.0059(16) -0.0041(17) 0.0031(17)
C52 0.056(2) 0.0278(19) 0.042(2) 0.0065(16) 0.0037(19) 0.0108(18)
C53 0.043(2) 0.031(2) 0.061(3) 0.0052(19) 0.001(2) -0.0072(17)
C54 0.045(3) 0.049(3) 0.102(4) 0.028(3) -0.028(3) -0.014(2)
C55 0.036(2) 0.040(2) 0.069(3) 0.022(2) -0.015(2) -0.0061(18)
C60 0.0273(17) 0.0256(16) 0.0267(17) 0.0045(13) 0.0035(13) 0.0041(13)
C61 0.0302(18) 0.038(2) 0.0331(19) -0.0030(15) 0.0005(15) 0.0062(16)
C62 0.034(2) 0.047(2) 0.040(2) -0.0059(18) -0.0087(17) 0.0078(18)
C63 0.0280(19) 0.039(2) 0.050(2) 0.0001(18) 0.0017(17) 0.0098(16)
C64 0.043(2) 0.049(2) 0.037(2) 0.0035(18) 0.0128(17) 0.0214(19)
C65 0.036(2) 0.046(2) 0.0291(19) 0.0044(16) 0.0018(15) 0.0156(17)
C70 0.0227(16) 0.0296(17) 0.0300(18) 0.0028(14) 0.0005(13) 0.0063(14)
C71 0.040(2) 0.0303(19) 0.045(2) -0.0031(16) 0.0151(17) 0.0041(16)
C72 0.056(3) 0.038(2) 0.049(2) -0.0134(18) 0.015(2) 0.006(2)
C73 0.043(2) 0.058(3) 0.036(2) -0.0083(19) 0.0133(18) 0.017(2)
C74 0.0292(19) 0.057(3) 0.035(2) -0.0035(18) 0.0109(16) 0.0028(18)
C75 0.0315(19) 0.039(2) 0.034(2) -0.0033(16) 0.0048(15) 0.0063(16)
C80 0.0370(19) 0.0266(17) 0.0261(17) 0.0009(13) 0.0094(14) 0.0093(15)
C81 0.051(2) 0.037(2) 0.036(2) 0.0100(17) 0.0071(18) 0.0116(18)
C82 0.080(3) 0.030(2) 0.037(2) 0.0075(17) 0.020(2) 0.013(2)
C83 0.072(3) 0.030(2) 0.046(2) -0.0021(18) 0.031(2) 0.000(2)
C84 0.049(3) 0.046(3) 0.072(3) 0.007(2) 0.014(2) -0.008(2)
C85 0.037(2) 0.033(2) 0.058(3) 0.0108(18) 0.0084(19) 0.0028(17)
C90 0.0277(17) 0.0345(19) 0.0256(17) 0.0051(14) 0.0046(14) 0.0040(15)
C91 0.040(2) 0.047(2) 0.037(2) -0.0014(17) -0.0013(17) 0.0165(18)
C92 0.035(2) 0.071(3) 0.044(2) 0.008(2) -0.0114(18) 0.017(2)
C93 0.033(2) 0.070(3) 0.033(2) -0.009(2) -0.0004(16) 0.005(2)
C94 0.037(2) 0.050(2) 0.044(2) -0.0115(19) 0.0009(18) 0.0034(18)
C95 0.0319(19) 0.037(2) 0.039(2) -0.0016(16) 0.0011(16) 0.0076(16)

loop_
_atom_type_symbol
_atom_type_description
_atom_type_scat_dispersion_real
_atom_type_scat_dispersion_imag
_atom_type_scat_source
C C 0.0033 0.0016 'International Tables Vol C Tables 4.2.6.8 and 6.1.1.4'
H H 0 0 'International Tables Vol C Tables 4.2.6.8 and 6.1.1.4'
N N 0.0061 0.0033 'International Tables Vol C Tables 4.2.6.8 and 6.1.1.4'
O O 0.0106 0.006 'International Tables Vol C Tables 4.2.6.8 and 6.1.1.4'
Al Al 0.0645 0.0514 'International Tables Vol C Tables 4.2.6.8 and 6.1.1.4'
Si Si 0.0817 0.0704 'International Tables Vol C Tables 4.2.6.8 and 6.1.1.4'

loop_
_geom_angle_atom_site_label_1
_geom_angle_atom_site_label_2
_geom_angle_atom_site_label_3
_geom_angle
O2 Al1 O3 121.81(12)
O2 Al1 O4 122.35(12)
O3 Al1 O4 115.78(11)
O2 Al1 O1 92.90(11)
O3 Al1 O1 86.36(10)
O4 Al1 O1 88.15(10)
O2 Al1 N5 91.16(11)
O3 Al1 N5 90.09(11)
O4 Al1 N5 91.08(11)
O1 Al1 N5 175.61(11)
C40 Si1 C50 107.87(15)
C40 Si1 C60 107.53(15)
C50 Si1 C60 106.50(15)
C40 Si1 C29 104.86(14)
C50 Si1 C29 108.06(15)
C60 Si1 C29 121.41(14)
C90 Si2 C70 107.10(15)
C90 Si2 C80 114.52(15)
C70 Si2 C80 106.53(15)
C90 Si2 C39 112.68(15)
C70 Si2 C39 106.26(14)
C80 Si2 C39 109.22(15)
C13 O1 Al1 125.8(2)
C15A O2 Al1 131.1(4)
C15B O2 Al1 124.3(3)
C20 O3 Al1 123.5(2)
C6 N5 C10 120.2(3)
C6 N5 Al1 119.8(2)
C10 N5 Al1 119.4(2)
C30 O4 Al1 122.73(19)
N5 C6 C7 120.2(3)
N5 C6 C21 120.0(3)
C7 C6 C21 119.5(3)
C8 C7 C6 120.4(3)
C8 C7 H7 119.8
C6 C7 H7 119.8
C7 C8 C9 119.4(3)
C7 C8 H8 120.3
C9 C8 H8 120.3
C8 C9 C10 119.8(3)
C8 C9 H9 120.1
C10 C9 H9 120.1
N5 C10 C9 119.9(3)
N5 C10 C31 119.9(3)
C9 C10 C31 120.0(3)
O12 C11 H11A 109.5
O12 C11 H11B 109.5
H11A C11 H11B 109.5
O12 C11 H11C 109.5
H11A C11 H11C 109.5
H11B C11 H11C 109.5
C13 O12 C11 116.6(3)
O1 C13 O12 122.7(4)
O1 C13 C14B 124.5(5)
O12 C13 C14B 111.0(5)
O1 C13 C14A 120.0(4)
O12 C13 C14A 114.5(5)
C15A C14A C13 107.4(7)
C15A C14A H14A 110.2
C13 C14A H14A 110.2
C15A C14A H14B 110.2
C13 C14A H14B 110.2
H14A C14A H14B 108.5
O2 C15A C16A 111.2(6)
O2 C15A C14A 106.3(7)
C16A C15A C14A 105.2(7)
O2 C15A H15A 111.3
C16A C15A H15A 111.3
C14A C15A H15A 111.3
C15A C16A H16A 109.5
C15A C16A H16B 109.5
H16A C16A H16B 109.5
C15A C16A H16C 109.5
H16A C16A H16C 109.5
H16B C16A H16C 109.5
C13 C14B C15B 107.8(7)
C13 C14B H14C 110.1
C15B C14B H14C 110.1
C13 C14B H14D 110.1
C15B C14B H14D 110.1
H14C C14B H14D 108.5
O2 C15B C14B 110.0(7)
O2 C15B H15B 111.5
C14B C15B H15B 111.5
O3 C20 C21 121.6(3)
O3 C20 C29 117.6(3)
C21 C20 C29 120.7(3)
C20 C21 C22 119.2(3)
C20 C21 C6 119.8(3)
C22 C21 C6 120.6(3)
C27 C22 C23 117.8(3)
C27 C22 C21 118.5(3)
C23 C22 C21 123.5(3)
C24 C23 C22 121.1(3)
C24 C23 H23 119.5
C22 C23 H23 119.5
C23 C24 C25 120.8(3)
C23 C24 H24 119.6
C25 C24 H24 119.6
C26 C25 C24 119.8(3)
C26 C25 H25 120.1
C24 C25 H25 120.1
C25 C26 C27 120.6(3)
C25 C26 H26 119.7
C27 C26 H26 119.7
C28 C27 C22 119.2(3)
C28 C27 C26 121.0(3)
C22 C27 C26 119.7(3)
C29 C28 C27 122.9(3)
C29 C28 H28 118.5
C27 C28 H28 118.5
C28 C29 C20 117.7(3)
C28 C29 Si1 118.1(2)
C20 C29 Si1 123.9(2)
O4 C30 C31 121.5(3)
O4 C30 C39 117.6(3)
C31 C30 C39 120.9(3)
C30 C31 C32 119.2(3)
C30 C31 C10 120.8(3)
C32 C31 C10 119.9(3)
C37 C32 C33 117.6(3)
C37 C32 C31 118.5(3)
C33 C32 C31 123.7(3)
C34 C33 C32 121.1(3)
C34 C33 H33 119.4
C32 C33 H33 119.4
C33 C34 C35 120.8(3)
C33 C34 H34 119.6
C35 C34 H34 119.6
C36 C35 C34 119.4(3)
C36 C35 H35 120.3
C34 C35 H35 120.3
C35 C36 C37 121.4(3)
C35 C36 H36 119.3
C37 C36 H36 119.3
C32 C37 C38 119.2(3)
C32 C37 C36 119.6(3)
C38 C37 C36 121.1(3)
C39 C38 C37 122.8(3)
C39 C38 H38 118.6
C37 C38 H38 118.6
C38 C39 C30 118.1(3)
C38 C39 Si2 119.2(2)
C30 C39 Si2 122.6(2)
C45 C40 C41 117.2(3)
C45 C40 Si1 122.3(3)
C41 C40 Si1 120.3(2)
C42 C41 C40 121.4(3)
C42 C41 H41 119.3
C40 C41 H41 119.3
C43 C42 C41 120.3(3)
C43 C42 H42 119.9
C41 C42 H42 119.9
C42 C43 C44 119.6(3)
C42 C43 H43 120.2
C44 C43 H43 120.2
C43 C44 C45 120.1(3)
C43 C44 H44 120
C45 C44 H44 120
C44 C45 C40 121.4(3)
C44 C45 H45 119.3
C40 C45 H45 119.3
C55 C50 C51 116.0(3)
C55 C50 Si1 123.5(3)
C51 C50 Si1 120.4(3)
C52 C51 C50 122.5(3)
C52 C51 H51 118.8
C50 C51 H51 118.8
C53 C52 C51 120.3(4)
C53 C52 H52 119.9
C51 C52 H52 119.9
C52 C53 C54 119.0(4)
C52 C53 H53 120.5
C54 C53 H53 120.5
C55 C54 C53 120.9(4)
C55 C54 H54 119.5
C53 C54 H54 119.5
C54 C55 C50 121.3(4)
C54 C55 H55 119.3
C50 C55 H55 119.3
C61 C60 C65 117.1(3)
C61 C60 Si1 119.3(3)
C65 C60 Si1 122.8(3)
C60 C61 C62 121.2(4)
C60 C61 H61 119.4
C62 C61 H61 119.4
C63 C62 C61 120.1(4)
C63 C62 H62 119.9
C61 C62 H62 119.9
C64 C63 C62 119.7(3)
C64 C63 H63 120.1
C62 C63 H63 120.1
C63 C64 C65 120.7(4)
C63 C64 H64 119.7
C65 C64 H64 119.7
C64 C65 C60 121.1(3)
C64 C65 H65 119.4
C60 C65 H65 119.4
C75 C70 C71 116.9(3)
C75 C70 Si2 120.6(3)
C71 C70 Si2 122.3(3)
C72 C71 C70 121.9(4)
C72 C71 H71 119
C70 C71 H71 119
C73 C72 C71 119.3(4)
C73 C72 H72 120.3
C71 C72 H72 120.3
C74 C73 C72 120.8(4)
C74 C73 H73 119.6
C72 C73 H73 119.6
C73 C74 C75 120.0(4)
C73 C74 H74 120
C75 C74 H74 120
C70 C75 C74 121.0(3)
C70 C75 H75 119.5
C74 C75 H75 119.5
C85 C80 C81 116.5(3)
C85 C80 Si2 120.5(3)
C81 C80 Si2 122.6(3)
C82 C81 C80 121.5(4)
C82 C81 H81 119.3
C80 C81 H81 119.3
C83 C82 C81 120.7(4)
C83 C82 H82 119.6
C81 C82 H82 119.6
C82 C83 C84 119.8(4)
C82 C83 H83 120.1
C84 C83 H83 120.1
C85 C84 C83 118.8(4)
C85 C84 H84 120.6
C83 C84 H84 120.6
C80 C85 C84 122.6(4)
C80 C85 H85 118.7
C84 C85 H85 118.7
C95 C90 C91 116.3(3)
C95 C90 Si2 124.1(3)
C91 C90 Si2 119.5(3)
C92 C91 C90 121.4(4)
C92 C91 H91 119.3
C90 C91 H91 119.3
C93 C92 C91 120.4(4)
C93 C92 H92 119.8
C91 C92 H92 119.8
C92 C93 C94 119.4(4)
C92 C93 H93 120.3
C94 C93 H93 120.3
C93 C94 C95 120.1(4)
C93 C94 H94 119.9
C95 C94 H94 119.9
C94 C95 C90 122.3(4)
C94 C95 H95 118.8
C90 C95 H95 118.8

loop_
_geom_bond_atom_site_label_1
_geom_bond_atom_site_label_2
_geom_bond_distance
Al1 O2 1.729(2)
Al1 O3 1.779(2)
Al1 O4 1.780(2)
Al1 O1 1.993(2)
Al1 N5 2.023(3)
Si1 C40 1.877(3)
Si1 C50 1.882(3)
Si1 C60 1.887(3)
Si1 C29 1.890(3)
Si2 C90 1.885(4)
Si2 C70 1.886(4)
Si2 C80 1.889(4)
Si2 C39 1.891(3)
O1 C13 1.207(4)
O2 C15A 1.410(8)
O2 C15B 1.425(8)
O3 C20 1.332(4)
N5 C6 1.363(4)
N5 C10 1.370(4)
O4 C30 1.345(4)
C6 C7 1.393(4)
C6 C21 1.471(4)
C7 C8 1.364(5)
C7 H7 0.95
C8 C9 1.391(5)
C8 H8 0.95
C9 C10 1.396(4)
C9 H9 0.95
C10 C31 1.472(4)
C11 O12 1.421(5)
C11 H11A 0.98
C11 H11B 0.98
C11 H11C 0.98
O12 C13 1.318(4)
C13 C14B 1.439(10)
C13 C14A 1.615(11)
C14A C15A 1.546(13)
C14A H14A 0.99
C14A H14B 0.99
C15A C16A 1.480(9)
C15A H15A 1
C16A H16A 0.98
C16A H16B 0.98
C16A H16C 0.98
C14B C15B 1.539(12)
C14B H14C 0.99
C14B H14D 0.99
C15B H15B 1
C20 C21 1.398(4)
C20 C29 1.438(4)
C21 C22 1.442(4)
C22 C27 1.414(5)
C22 C23 1.424(4)
C23 C24 1.367(5)
C23 H23 0.95
C24 C25 1.404(5)
C24 H24 0.95
C25 C26 1.372(5)
C25 H25 0.95
C26 C27 1.421(5)
C26 H26 0.95
C27 C28 1.413(5)
C28 C29 1.373(4)
C28 H28 0.95
C30 C31 1.387(4)
C30 C39 1.432(4)
C31 C32 1.448(4)
C32 C37 1.412(5)
C32 C33 1.420(4)
C33 C34 1.376(5)
C33 H33 0.95
C34 C35 1.407(5)
C34 H34 0.95
C35 C36 1.351(5)
C35 H35 0.95
C36 C37 1.427(4)
C36 H36 0.95
C37 C38 1.414(4)
C38 C39 1.367(4)
C38 H38 0.95
C40 C45 1.401(5)
C40 C41 1.411(5)
C41 C42 1.393(5)
C41 H41 0.95
C42 C43 1.388(5)
C42 H42 0.95
C43 C44 1.389(5)
C43 H43 0.95
C44 C45 1.401(5)
C44 H44 0.95
C45 H45 0.95
C50 C55 1.386(5)
C50 C51 1.397(5)
C51 C52 1.378(5)
C51 H51 0.95
C52 C53 1.353(6)
C52 H52 0.95
C53 C54 1.382(6)
C53 H53 0.95
C54 C55 1.379(6)
C54 H54 0.95
C55 H55 0.95
C60 C61 1.395(5)
C60 C65 1.411(5)
C61 C62 1.397(5)
C61 H61 0.95
C62 C63 1.384(6)
C62 H62 0.95
C63 C64 1.369(5)
C63 H63 0.95
C64 C65 1.388(5)
C64 H64 0.95
C65 H65 0.95
C70 C75 1.394(5)
C70 C71 1.400(5)
C71 C72 1.386(5)
C71 H71 0.95
C72 C73 1.382(6)
C72 H72 0.95
C73 C74 1.353(6)
C73 H73 0.95
C74 C75 1.408(5)
C74 H74 0.95
C75 H75 0.95
C80 C85 1.381(5)
C80 C81 1.414(5)
C81 C82 1.376(6)
C81 H81 0.95
C82 C83 1.363(6)
C82 H82 0.95
C83 C84 1.403(6)
C83 H83 0.95
C84 C85 1.389(5)
C84 H84 0.95
C85 H85 0.95
C90 C95 1.382(5)
C90 C91 1.403(5)
C91 C92 1.391(6)
C91 H91 0.95
C92 C93 1.366(6)
C92 H92 0.95
C93 C94 1.376(6)
C93 H93 0.95
C94 C95 1.382(5)
C94 H94 0.95
C95 H95 0.95

loop_
_geom_torsion_atom_site_label_1
_geom_torsion_atom_site_label_2
_geom_torsion_atom_site_label_3
_geom_torsion_atom_site_label_4
_geom_torsion
O2 Al1 O1 C13 -4.4(3)
O3 Al1 O1 C13 117.3(3)
O4 Al1 O1 C13 -126.7(3)
O3 Al1 O2 C15A -65.5(6)
O4 Al1 O2 C15A 111.6(6)
O1 Al1 O2 C15A 22.0(6)
N5 Al1 O2 C15A -156.3(6)
O3 Al1 O2 C15B -107.7(5)
O4 Al1 O2 C15B 69.4(5)
O1 Al1 O2 C15B -20.2(5)
N5 Al1 O2 C15B 161.5(5)
O2 Al1 O3 C20 -42.5(3)
O4 Al1 O3 C20 140.2(2)
O1 Al1 O3 C20 -133.7(2)
N5 Al1 O3 C20 48.9(2)
O2 Al1 N5 C6 92.5(2)
O3 Al1 N5 C6 -29.3(2)
O4 Al1 N5 C6 -145.1(2)
O2 Al1 N5 C10 -96.5(2)
O3 Al1 N5 C10 141.7(2)
O4 Al1 N5 C10 25.9(2)
O2 Al1 O4 C30 43.5(3)
O3 Al1 O4 C30 -139.2(2)
O1 Al1 O4 C30 135.8(2)
N5 Al1 O4 C30 -48.5(2)
C10 N5 C6 C7 -2.8(4)
Al1 N5 C6 C7 168.1(2)
C10 N5 C6 C21 -176.8(3)
Al1 N5 C6 C21 -5.9(4)
N5 C6 C7 C8 -0.6(5)
C21 C6 C7 C8 173.4(3)
C6 C7 C8 C9 2.1(5)
C7 C8 C9 C10 -0.4(5)
C6 N5 C10 C9 4.6(4)
Al1 N5 C10 C9 -166.4(2)
C6 N5 C10 C31 -179.6(3)
Al1 N5 C10 C31 9.4(4)
C8 C9 C10 N5 -3.0(5)
C8 C9 C10 C31 -178.8(3)
Al1 O1 C13 O12 -175.5(3)
Al1 O1 C13 C14B -12.0(8)
Al1 O1 C13 C14A 24.9(7)
C11 O12 C13 O1 3.3(6)
C11 O12 C13 C14B -162.1(6)
C11 O12 C13 C14A 164.0(5)
O1 C13 C14A C15A -56.5(8)
O12 C13 C14A C15A 142.2(6)
C14B C13 C14A C15A 51.6(10)
C15B O2 C15A C16A -76.9(10)
Al1 O2 C15A C16A -169.3(4)
C15B O2 C15A C14A 37.1(8)
Al1 O2 C15A C14A -55.3(9)
C13 C14A C15A O2 65.0(8)
C13 C14A C15A C16A -176.9(6)
O1 C13 C14B C15B 47.1(10)
O12 C13 C14B C15B -147.8(6)
C14A C13 C14B C15B -44.9(9)
C15A O2 C15B C14B -57.3(9)
Al1 O2 C15B C14B 56.8(8)
C13 C14B C15B O2 -67.2(9)
Al1 O3 C20 C21 -31.4(4)
Al1 O3 C20 C29 150.9(2)
O3 C20 C21 C22 167.3(3)
C29 C20 C21 C22 -15.1(5)
O3 C20 C21 C6 -20.6(5)
C29 C20 C21 C6 157.0(3)
N5 C6 C21 C20 37.9(4)
C7 C6 C21 C20 -136.2(3)
N5 C6 C21 C22 -150.2(3)
C7 C6 C21 C22 35.8(5)
C20 C21 C22 C27 12.4(5)
C6 C21 C22 C27 -159.6(3)
C20 C21 C22 C23 -163.7(3)
C6 C21 C22 C23 24.3(5)
C27 C22 C23 C24 1.3(5)
C21 C22 C23 C24 177.5(3)
C22 C23 C24 C25 2.3(5)
C23 C24 C25 C26 -2.5(6)
C24 C25 C26 C27 -1.0(6)
C23 C22 C27 C28 174.3(3)
C21 C22 C27 C28 -2.0(5)
C23 C22 C27 C26 -4.7(5)
C21 C22 C27 C26 179.0(3)
C25 C26 C27 C28 -174.4(3)
C25 C26 C27 C22 4.6(5)
C22 C27 C28 C29 -6.2(5)
C26 C27 C28 C29 172.8(3)
C27 C28 C29 C20 3.8(5)
C27 C28 C29 Si1 -169.9(3)
O3 C20 C29 C28 -175.3(3)
C21 C20 C29 C28 7.0(5)
O3 C20 C29 Si1 -2.0(4)
C21 C20 C29 Si1 -179.7(2)
C40 Si1 C29 C28 -18.5(3)
C50 Si1 C29 C28 96.4(3)
C60 Si1 C29 C28 -140.3(3)
C40 Si1 C29 C20 168.2(3)
C50 Si1 C29 C20 -76.9(3)
C60 Si1 C29 C20 46.4(3)
Al1 O4 C30 C31 34.2(4)
Al1 O4 C30 C39 -147.6(2)
O4 C30 C31 C32 -167.3(3)
C39 C30 C31 C32 14.5(5)
O4 C30 C31 C10 17.1(5)
C39 C30 C31 C10 -161.0(3)
N5 C10 C31 C30 -38.2(4)
C9 C10 C31 C30 137.7(3)
N5 C10 C31 C32 146.3(3)
C9 C10 C31 C32 -37.8(4)
C30 C31 C32 C37 -10.5(5)
C10 C31 C32 C37 165.0(3)
C30 C31 C32 C33 164.3(3)
C10 C31 C32 C33 -20.2(5)
C37 C32 C33 C34 -0.7(5)
C31 C32 C33 C34 -175.6(3)
C32 C33 C34 C35 -1.2(5)
C33 C34 C35 C36 1.5(5)
C34 C35 C36 C37 0.1(5)
C33 C32 C37 C38 -174.4(3)
C31 C32 C37 C38 0.7(5)
C33 C32 C37 C36 2.3(5)
C31 C32 C37 C36 177.4(3)
C35 C36 C37 C32 -2.1(5)
C35 C36 C37 C38 174.6(3)
C32 C37 C38 C39 5.5(5)
C36 C37 C38 C39 -171.1(3)
C37 C38 C39 C30 -1.8(5)
C37 C38 C39 Si2 175.6(2)
O4 C30 C39 C38 173.4(3)
C31 C30 C39 C38 -8.4(5)
O4 C30 C39 Si2 -4.0(4)
C31 C30 C39 Si2 174.2(2)
C90 Si2 C39 C38 124.9(3)
C70 Si2 C39 C38 7.9(3)
C80 Si2 C39 C38 -106.6(3)
C90 Si2 C39 C30 -57.8(3)
C70 Si2 C39 C30 -174.7(3)
C80 Si2 C39 C30 70.7(3)
C50 Si1 C40 C45 -7.3(3)
C60 Si1 C40 C45 -121.8(3)
C29 Si1 C40 C45 107.7(3)
C50 Si1 C40 C41 178.0(3)
C60 Si1 C40 C41 63.5(3)
C29 Si1 C40 C41 -67.0(3)
C45 C40 C41 C42 1.2(5)
Si1 C40 C41 C42 176.1(3)
C40 C41 C42 C43 -0.2(5)
C41 C42 C43 C44 -0.7(5)
C42 C43 C44 C45 0.5(5)
C43 C44 C45 C40 0.6(5)
C41 C40 C45 C44 -1.4(5)
Si1 C40 C45 C44 -176.1(3)
C40 Si1 C50 C55 105.0(4)
C60 Si1 C50 C55 -139.9(3)
C29 Si1 C50 C55 -7.9(4)
C40 Si1 C50 C51 -72.4(3)
C60 Si1 C50 C51 42.8(3)
C29 Si1 C50 C51 174.7(3)
C55 C50 C51 C52 -1.3(6)
Si1 C50 C51 C52 176.3(3)
C50 C51 C52 C53 1.8(6)
C51 C52 C53 C54 -1.0(7)
C52 C53 C54 C55 -0.4(8)
C53 C54 C55 C50 0.9(9)
C51 C50 C55 C54 -0.1(7)
Si1 C50 C55 C54 -177.6(4)
C40 Si1 C60 C61 15.2(3)
C50 Si1 C60 C61 -100.2(3)
C29 Si1 C60 C61 135.7(3)
C40 Si1 C60 C65 -175.5(3)
C50 Si1 C60 C65 69.1(3)
C29 Si1 C60 C65 -54.9(3)
C65 C60 C61 C62 0.2(5)
Si1 C60 C61 C62 170.1(3)
C60 C61 C62 C63 0.0(6)
C61 C62 C63 C64 0.1(6)
C62 C63 C64 C65 -0.5(6)
C63 C64 C65 C60 0.7(6)
C61 C60 C65 C64 -0.6(5)
Si1 C60 C65 C64 -170.1(3)
C90 Si2 C70 C75 -42.5(3)
C80 Si2 C70 C75 -165.4(3)
C39 Si2 C70 C75 78.2(3)
C90 Si2 C70 C71 143.2(3)
C80 Si2 C70 C71 20.2(3)
C39 Si2 C70 C71 -96.1(3)
C75 C70 C71 C72 2.0(6)
Si2 C70 C71 C72 176.5(3)
C70 C71 C72 C73 -0.9(6)
C71 C72 C73 C74 -0.3(7)
C72 C73 C74 C75 0.4(6)
C71 C70 C75 C74 -1.8(5)
Si2 C70 C75 C74 -176.5(3)
C73 C74 C75 C70 0.7(6)
C90 Si2 C80 C85 146.2(3)
C70 Si2 C80 C85 -95.6(3)
C39 Si2 C80 C85 18.8(3)
C90 Si2 C80 C81 -40.1(4)
C70 Si2 C80 C81 78.1(3)
C39 Si2 C80 C81 -167.6(3)
C85 C80 C81 C82 0.5(6)
Si2 C80 C81 C82 -173.4(3)
C80 C81 C82 C83 -1.4(6)
C81 C82 C83 C84 0.7(6)
C82 C83 C84 C85 0.8(7)
C81 C80 C85 C84 1.1(6)
Si2 C80 C85 C84 175.1(3)
C83 C84 C85 C80 -1.7(7)
C70 Si2 C90 C95 126.8(3)
C80 Si2 C90 C95 -115.3(3)
C39 Si2 C90 C95 10.3(4)
C70 Si2 C90 C91 -49.5(3)
C80 Si2 C90 C91 68.4(3)
C39 Si2 C90 C91 -166.0(3)
C95 C90 C91 C92 -1.1(6)
Si2 C90 C91 C92 175.4(3)
C90 C91 C92 C93 -0.7(7)
C91 C92 C93 C94 1.8(7)
C92 C93 C94 C95 -1.0(6)
C93 C94 C95 C90 -0.9(6)
C91 C90 C95 C94 1.9(6)
Si2 C90 C95 C94 -174.4(3)

loop_
_platon_squeeze_void_nr
_platon_squeeze_void_average_x
_platon_squeeze_void_average_y
_platon_squeeze_void_average_z
_platon_squeeze_void_volume
_platon_squeeze_void_count_electrons
_platon_squeeze_void_content
1 0.000 0.500 0.500 784 130 ' '
